data_1551712
loop_
_publ_author_name
'SAKON, Aya'
'UEKUSA, Hidehiro'

_publ_section_title
;
 Supramolecular Structure of 5-Hydroxyisophthalic Acid-Ethanol 2:1 Solvate
;
_journal_name_full 'X-ray Structure Analysis Online'
_journal_page_first 35
_journal_paper_doi 10.2116/xraystruct.28.35
_journal_volume 28
_journal_year 2012
_chemical_formula_moiety 'C8 H6 O5, 0.5(C2 H6 O)'
_chemical_formula_sum 'C9 H9 O5.5'
_chemical_formula_weight 205.16
_chemical_name_common '5-hydroxyisophthalic acid-ethanol 2:1 solvate'
_space_group_IT_number 14
_space_group_name_Hall '-P 2ybc'
_space_group_name_H-M_alt 'P 1 21/c 1'
_symmetry_cell_setting monoclinic
_symmetry_Int_Tables_number 14
_symmetry_space_group_name_Hall '-P 2ybc'
_symmetry_space_group_name_H-M 'P 1 21/c 1'
_atom_sites_solution_hydrogens geom
_atom_sites_solution_primary direct
_atom_sites_solution_secondary difmap
_audit_creation_method SHELXL-97
_cell_angle_alpha 90.00
_cell_angle_beta 97.366(7)
_cell_angle_gamma 90.00
_cell_formula_units_Z 8
_cell_length_a 13.782(3)
_cell_length_b 8.3300(16)
_cell_length_c 15.755(3)
_cell_measurement_reflns_used 16156
_cell_measurement_temperature 173(2)
_cell_measurement_theta_max 27.49
_cell_measurement_theta_min 3.07
_cell_volume 1793.8(6)
_computing_cell_refinement RAPID-AUTO
_computing_data_collection RAPID-AUTO
_computing_data_reduction RAPID-AUTO
_computing_structure_refinement 'SHELXL-97 (Sheldrick, 1997)'
_computing_structure_solution 'SHELXS-97 (Sheldrick, 1990)'
_diffrn_ambient_pressure 101.3
_diffrn_ambient_temperature 173(2)
_diffrn_detector_area_resol_mean 10.0
_diffrn_measured_fraction_theta_full 0.996
_diffrn_measured_fraction_theta_max 0.996
_diffrn_measurement_device_type 'RIGAKU XtaLAB mini'
_diffrn_measurement_method \w-scan
_diffrn_radiation_monochromator graphite
_diffrn_radiation_probe x-ray
_diffrn_radiation_type MoK\a
_diffrn_radiation_wavelength 0.71075
_diffrn_reflns_av_R_equivalents 0.1056
_diffrn_reflns_av_sigmaI/netI 0.0821
_diffrn_reflns_limit_h_max 17
_diffrn_reflns_limit_h_min -17
_diffrn_reflns_limit_k_max 10
_diffrn_reflns_limit_k_min -10
_diffrn_reflns_limit_l_max 20
_diffrn_reflns_limit_l_min -20
_diffrn_reflns_number 16156
_diffrn_reflns_theta_full 27.49
_diffrn_reflns_theta_max 27.49
_diffrn_reflns_theta_min 3.07
_diffrn_source 'fine-focus rotating anode x-ray'
_diffrn_source_type RIGAKU
_exptl_absorpt_coefficient_mu 0.128
_exptl_absorpt_correction_T_max 0.9873
_exptl_absorpt_correction_T_min 0.5995
_exptl_absorpt_correction_type multi-scan
_exptl_absorpt_process_details 'abscor Higashi RIGAKU'
_exptl_crystal_colour colorless
_exptl_crystal_density_diffrn 1.519
_exptl_crystal_density_method 'not measured'
_exptl_crystal_description plate
_exptl_crystal_F_000 856
_exptl_crystal_recrystallization_method evaporation
_exptl_crystal_size_max 0.29
_exptl_crystal_size_mid 0.17
_exptl_crystal_size_min 0.10
_refine_diff_density_max 0.471
_refine_diff_density_min -0.349
_refine_diff_density_rms 0.075
_refine_ls_extinction_method none
_refine_ls_goodness_of_fit_ref 0.984
_refine_ls_hydrogen_treatment mixed
_refine_ls_matrix_type full
_refine_ls_number_parameters 283
_refine_ls_number_reflns 4092
_refine_ls_number_restraints 0
_refine_ls_restrained_S_all 0.984
_refine_ls_R_factor_all 0.1533
_refine_ls_R_factor_gt 0.0740
_refine_ls_shift/su_max 0.000
_refine_ls_shift/su_mean 0.000
_refine_ls_structure_factor_coef Fsqd
_refine_ls_weighting_details 'calc w=1/[\s^2^(Fo^2^)+(0.0974P)^2^+0.0000P] where P=(Fo^2^+2Fc^2^)/3'
_refine_ls_weighting_scheme calc
_refine_ls_wR_factor_gt 0.1719
_refine_ls_wR_factor_ref 0.1993
_reflns_number_gt 2099
_reflns_number_total 4092
_reflns_threshold_expression >2sigma(I)
_cod_data_source_file 28_35_1.txt
_cod_data_source_block shelx
_cod_depositor_comments
;

2022-03-18
Z value and formula fixed to values more according to usual
chemical conventions.                 miguel
;
_cod_original_formula_sum 'C18 H18 O11'
_cod_original_formula_weight 410.32
_cod_original_formula_moiety '2(C8 H6 O5), C2 H6 O'
_cod_original_formula_units_Z 4
_cod_original_sg_symbol_H-M 'P 21/c'
_cod_database_code 1551712

loop_
_symmetry_equiv_pos_as_xyz
'x, y, z'
'-x, y+1/2, -z+1/2'
'-x, -y, -z'
'x, -y-1/2, z-1/2'

loop_
_atom_site_label
_atom_site_type_symbol
_atom_site_fract_x
_atom_site_fract_y
_atom_site_fract_z
_atom_site_U_iso_or_equiv
_atom_site_adp_type
_atom_site_occupancy
_atom_site_symmetry_multiplicity
_atom_site_calc_flag
_atom_site_refinement_flags
O6 O 0.80800(17) 0.4666(3) 0.72686(16) 0.0313(6) Uani 1 1 d .
H9 H 0.829(3) 0.547(5) 0.741(2) 0.038 Uiso 1 1 d .
O7 O 0.93654(16) 0.3616(3) 0.80922(14) 0.0299(6) Uani 1 1 d .
O9 O 0.56566(16) 0.1318(3) 0.56040(15) 0.0355(6) Uani 1 1 d .
O8 O 0.57992(17) -0.1357(3) 0.56682(16) 0.0340(6) Uani 1 1 d .
H15 H 0.532(3) -0.121(4) 0.522(2) 0.041 Uiso 1 1 d .
C14 C 0.7404(2) -0.1183(4) 0.69159(19) 0.0244(8) Uani 1 1 d .
H14 H 0.7147 -0.2214 0.6760 0.029 Uiso 1 1 calc R
C10 C 0.8628(2) 0.0475(4) 0.7723(2) 0.0269(8) Uani 1 1 d .
H10 H 0.9206 0.0570 0.8119 0.032 Uiso 1 1 calc R
C12 C 0.7309(2) 0.1713(4) 0.6808(2) 0.0239(8) Uani 1 1 d .
H12 H 0.6980 0.2652 0.6581 0.029 Uiso 1 1 calc R
C9 C 0.8598(2) 0.3436(4) 0.7619(2) 0.0248(8) Uani 1 1 d .
C13 C 0.6939(2) 0.0191(4) 0.6570(2) 0.0233(7) Uani 1 1 d .
C11 C 0.8163(2) 0.1837(4) 0.7377(2) 0.0254(8) Uani 1 1 d .
C15 C 0.6063(2) 0.0083(4) 0.5913(2) 0.0226(7) Uani 1 1 d .
O10 O 0.87038(17) -0.2416(3) 0.78099(15) 0.0313(6) Uani 1 1 d .
H16 H 0.922(2) -0.220(4) 0.820(2) 0.038 Uiso 1 1 d .
C16 C 0.8253(2) -0.1030(4) 0.7494(2) 0.0254(8) Uani 1 1 d .
O11 O 0.51429(18) 0.6022(3) 0.28290(16) 0.0425(7) Uani 1 1 d .
H11 H 0.566(3) 0.675(5) 0.293(2) 0.051 Uiso 1 1 d .
C18 C 0.5949(3) 0.4935(4) 0.4174(3) 0.0496(12) Uani 1 1 d .
H18A H 0.5853 0.4169 0.4628 0.074 Uiso 1 1 calc R
H18B H 0.6050 0.6012 0.4420 0.074 Uiso 1 1 calc R
H18C H 0.6524 0.4622 0.3906 0.074 Uiso 1 1 calc R
C17 C 0.5087(3) 0.4940(4) 0.3532(3) 0.0493(12) Uani 1 1 d .
H17A H 0.4982 0.3838 0.3302 0.074 Uiso 1 1 calc R
H17B H 0.4510 0.5229 0.3815 0.074 Uiso 1 1 calc R
O1 O 0.92207(17) 0.7484(3) 0.56870(15) 0.0309(6) Uani 1 1 d .
H4 H 0.967(2) 0.767(4) 0.607(2) 0.037 Uiso 1 1 d .
O2 O 0.62699(18) 1.1210(3) 0.33936(16) 0.0352(7) Uani 1 1 d .
H8 H 0.581(3) 1.110(4) 0.299(2) 0.042 Uiso 1 1 d .
O4 O 0.86025(18) 1.4547(3) 0.50824(16) 0.0389(7) Uani 1 1 d .
H7 H 0.876(3) 1.546(5) 0.529(2) 0.047 Uiso 1 1 d .
O5 O 0.97324(16) 1.3525(3) 0.60630(14) 0.0306(6) Uani 1 1 d .
C6 C 0.7540(2) 1.0041(4) 0.4319(2) 0.0242(8) Uani 1 1 d .
C3 C 0.9136(2) 1.0378(4) 0.5580(2) 0.0242(7) Uani 1 1 d .
H3 H 0.9675 1.0491 0.6016 0.029 Uiso 1 1 calc R
C2 C 0.8680(2) 1.1727(4) 0.5197(2) 0.0239(7) Uani 1 1 d .
O3 O 0.64028(17) 0.8533(3) 0.33701(15) 0.0364(7) Uani 1 1 d .
C5 C 0.7994(2) 0.8673(4) 0.4690(2) 0.0253(8) Uani 1 1 d .
H5 H 0.7761 0.7634 0.4518 0.030 Uiso 1 1 calc R
C1 C 0.7873(2) 1.1558(4) 0.4570(2) 0.0247(8) Uani 1 1 d .
H1 H 0.7554 1.2483 0.4315 0.030 Uiso 1 1 calc R
C4 C 0.8798(2) 0.8853(4) 0.5320(2) 0.0250(8) Uani 1 1 d .
C7 C 0.9059(2) 1.3325(4) 0.5494(2) 0.0249(8) Uani 1 1 d .
C8 C 0.6674(2) 0.9841(4) 0.3651(2) 0.0253(8) Uani 1 1 d .

loop_
_atom_site_aniso_label
_atom_site_aniso_U_11
_atom_site_aniso_U_22
_atom_site_aniso_U_33
_atom_site_aniso_U_23
_atom_site_aniso_U_13
_atom_site_aniso_U_12
O6 0.0326(14) 0.0170(13) 0.0399(15) -0.0007(11) -0.0117(12) 0.0006(11)
O7 0.0316(13) 0.0204(12) 0.0342(14) -0.0005(10) -0.0088(11) -0.0017(10)
O9 0.0362(14) 0.0210(13) 0.0438(15) -0.0023(11) -0.0167(12) 0.0033(11)
O8 0.0332(14) 0.0221(13) 0.0410(15) -0.0033(11) -0.0176(12) -0.0041(11)
C14 0.0253(17) 0.0199(17) 0.0271(18) -0.0033(14) 0.0002(15) 0.0002(14)
C10 0.0270(18) 0.0231(18) 0.0272(18) 0.0019(14) -0.0094(15) -0.0019(15)
C12 0.0217(16) 0.0187(17) 0.0295(18) -0.0011(14) -0.0036(14) 0.0002(13)
C9 0.0285(18) 0.0231(18) 0.0220(17) -0.0031(14) 0.0000(15) 0.0016(15)
C13 0.0234(17) 0.0227(18) 0.0224(17) 0.0010(13) -0.0023(14) -0.0034(14)
C11 0.0273(17) 0.0197(18) 0.0278(18) -0.0011(13) -0.0020(15) 0.0010(14)
C15 0.0252(17) 0.0180(17) 0.0239(18) 0.0004(13) 0.0001(15) -0.0017(13)
O10 0.0344(13) 0.0172(12) 0.0379(15) 0.0037(10) -0.0124(11) -0.0003(10)
C16 0.0287(18) 0.0203(17) 0.0258(18) 0.0029(14) -0.0019(15) 0.0039(15)
O11 0.0444(16) 0.0338(15) 0.0435(16) 0.0055(13) -0.0165(13) -0.0143(13)
C18 0.068(3) 0.032(2) 0.043(3) 0.0056(18) -0.014(2) 0.001(2)
C17 0.064(3) 0.028(2) 0.050(3) 0.0107(18) -0.015(2) -0.0112(19)
O1 0.0355(14) 0.0177(12) 0.0347(14) 0.0015(10) -0.0141(11) 0.0025(11)
O2 0.0360(14) 0.0235(13) 0.0399(15) -0.0056(11) -0.0191(12) 0.0063(11)
O4 0.0478(16) 0.0187(13) 0.0433(16) 0.0009(12) -0.0205(13) 0.0008(12)
O5 0.0308(13) 0.0238(13) 0.0333(14) -0.0013(10) -0.0103(11) -0.0004(10)
C6 0.0229(17) 0.0219(18) 0.0270(18) -0.0032(13) -0.0003(15) -0.0017(14)
C3 0.0249(17) 0.0216(17) 0.0248(18) -0.0035(14) -0.0025(15) -0.0002(14)
C2 0.0250(17) 0.0207(17) 0.0248(17) -0.0032(14) -0.0015(15) -0.0011(14)
O3 0.0398(14) 0.0199(13) 0.0442(15) 0.0004(11) -0.0156(12) -0.0081(11)
C5 0.0271(18) 0.0229(18) 0.0249(17) 0.0015(14) -0.0011(15) -0.0014(14)
C1 0.0298(18) 0.0195(17) 0.0230(17) -0.0016(14) -0.0031(15) -0.0004(14)
C4 0.0278(18) 0.0217(17) 0.0247(18) 0.0038(14) -0.0004(14) 0.0029(14)
C7 0.0268(17) 0.0198(17) 0.0269(18) -0.0014(14) -0.0013(15) 0.0020(14)
C8 0.0275(19) 0.0210(18) 0.0255(19) 0.0019(14) -0.0039(15) -0.0037(15)

loop_
_atom_type_symbol
_atom_type_description
_atom_type_scat_dispersion_real
_atom_type_scat_dispersion_imag
_atom_type_scat_source
C C 0.0033 0.0016 'International Tables Vol C Tables 4.2.6.8 and 6.1.1.4'
H H 0.0000 0.0000 'International Tables Vol C Tables 4.2.6.8 and 6.1.1.4'
O O 0.0106 0.0060 'International Tables Vol C Tables 4.2.6.8 and 6.1.1.4'

loop_
_geom_angle_atom_site_label_1
_geom_angle_atom_site_label_2
_geom_angle_atom_site_label_3
_geom_angle
C9 O6 H9 113(3)
C15 O8 H15 105(2)
C13 C14 C16 119.2(3)
C13 C14 H14 120.4
C16 C14 H14 120.4
C11 C10 C16 120.1(3)
C11 C10 H10 119.9
C16 C10 H10 119.9
C11 C12 C13 119.3(3)
C11 C12 H12 120.3
C13 C12 H12 120.3
O7 C9 O6 122.4(3)
O7 C9 C11 123.7(3)
O6 C9 C11 113.9(3)
C14 C13 C12 120.5(3)
C14 C13 C15 121.0(3)
C12 C13 C15 118.4(3)
C10 C11 C12 120.4(3)
C10 C11 C9 118.8(3)
C12 C11 C9 120.8(3)
O9 C15 O8 123.8(3)
O9 C15 C13 120.5(3)
O8 C15 C13 115.7(3)
C16 O10 H16 111(2)
O10 C16 C10 122.0(3)
O10 C16 C14 117.6(3)
C10 C16 C14 120.4(3)
C17 O11 H11 113(2)
C17 C18 H18A 109.5
C17 C18 H18B 109.5
H18A C18 H18B 109.5
C17 C18 H18C 109.5
H18A C18 H18C 109.5
H18B C18 H18C 109.5
O11 C17 C18 114.6(3)
O11 C17 H17A 108.6
C18 C17 H17A 108.6
O11 C17 H17B 108.6
C18 C17 H17B 108.6
H17A C17 H17B 107.6
C4 O1 H4 113(3)
C8 O2 H8 113(3)
C7 O4 H7 115(3)
C1 C6 C5 120.9(3)
C1 C6 C8 120.5(3)
C5 C6 C8 118.6(3)
C2 C3 C4 119.6(3)
C2 C3 H3 120.2
C4 C3 H3 120.2
C3 C2 C1 120.1(3)
C3 C2 C7 117.9(3)
C1 C2 C7 122.0(3)
C6 C5 C4 118.9(3)
C6 C5 H5 120.6
C4 C5 H5 120.6
C6 C1 C2 119.9(3)
C6 C1 H1 120.1
C2 C1 H1 120.1
O1 C4 C3 121.6(3)
O1 C4 C5 117.7(3)
C3 C4 C5 120.7(3)
O5 C7 O4 121.8(3)
O5 C7 C2 124.0(3)
O4 C7 C2 114.2(3)
O3 C8 O2 124.6(3)
O3 C8 C6 122.4(3)
O2 C8 C6 112.9(3)

loop_
_geom_bond_atom_site_label_1
_geom_bond_atom_site_label_2
_geom_bond_distance
O6 C9 1.328(4)
O6 H9 0.75(4)
O7 C9 1.222(4)
O9 C15 1.240(4)
O8 C15 1.297(4)
O8 H15 0.91(4)
C14 C13 1.388(4)
C14 C16 1.393(4)
C14 H14 0.9500
C10 C11 1.381(4)
C10 C16 1.386(4)
C10 H10 0.9500
C12 C11 1.389(4)
C12 C13 1.400(4)
C12 H12 0.9500
C9 C11 1.490(4)
C13 C15 1.490(5)
O10 C16 1.374(4)
O10 H16 0.90(4)
O11 C17 1.438(4)
O11 H11 0.93(4)
C18 C17 1.458(5)
C18 H18A 0.9800
C18 H18B 0.9800
C18 H18C 0.9800
C17 H17A 0.9900
C17 H17B 0.9900
O1 C4 1.374(4)
O1 H4 0.82(4)
O2 C8 1.311(4)
O2 H8 0.84(4)
O4 C7 1.322(4)
O4 H7 0.85(4)
O5 C7 1.216(3)
C6 C1 1.385(4)
C6 C5 1.392(4)
C6 C8 1.496(4)
C3 C2 1.388(4)
C3 C4 1.396(4)
C3 H3 0.9500
C2 C1 1.396(4)
C2 C7 1.484(4)
O3 C8 1.216(4)
C5 C4 1.397(4)
C5 H5 0.9500
C1 H1 0.9500

loop_
_geom_torsion_atom_site_label_1
_geom_torsion_atom_site_label_2
_geom_torsion_atom_site_label_3
_geom_torsion_atom_site_label_4
_geom_torsion
C16 C14 C13 C12 -0.9(5)
C16 C14 C13 C15 176.5(3)
C11 C12 C13 C14 1.6(5)
C11 C12 C13 C15 -175.8(3)
C16 C10 C11 C12 0.9(5)
C16 C10 C11 C9 -178.4(3)
C13 C12 C11 C10 -1.7(5)
C13 C12 C11 C9 177.7(3)
O7 C9 C11 C10 2.1(5)
O6 C9 C11 C10 -178.3(3)
O7 C9 C11 C12 -177.2(3)
O6 C9 C11 C12 2.3(5)
C14 C13 C15 O9 -179.5(3)
C12 C13 C15 O9 -2.1(5)
C14 C13 C15 O8 -2.7(5)
C12 C13 C15 O8 174.7(3)
C11 C10 C16 O10 178.7(3)
C11 C10 C16 C14 -0.2(5)
C13 C14 C16 O10 -178.7(3)
C13 C14 C16 C10 0.1(5)
C4 C3 C2 C1 1.4(5)
C4 C3 C2 C7 179.8(3)
C1 C6 C5 C4 -0.3(5)
C8 C6 C5 C4 -179.4(3)
C5 C6 C1 C2 0.6(5)
C8 C6 C1 C2 179.7(3)
C3 C2 C1 C6 -1.2(5)
C7 C2 C1 C6 -179.4(3)
C2 C3 C4 O1 -179.4(3)
C2 C3 C4 C5 -1.2(5)
C6 C5 C4 O1 178.9(3)
C6 C5 C4 C3 0.6(5)
C3 C2 C7 O5 -1.5(5)
C1 C2 C7 O5 176.8(3)
C3 C2 C7 O4 178.3(3)
C1 C2 C7 O4 -3.4(5)
C1 C6 C8 O3 174.6(3)
C5 C6 C8 O3 -6.2(5)
C1 C6 C8 O2 -3.6(5)
C5 C6 C8 O2 175.5(3)
